data_7712407
loop_
_publ_author_name
'Qiao, Xianji'
'Qiu, Yi'
'Xin, Junjie'
'Da, Chen'
'Ma, Zili'
'Corkett, Alex'
'Cai, Guohong'
'Cai, Guanqun'
'Qu, Shangqing'
'Wang, Yuchao'
'Zhu, Zhenyu'
'Gao, Yiman'
'Wang, Zhigang'
'Dronskowski, Richard'
'Li, Guobao'
'Sun, Junliang'

_publ_section_title
;
 Synthesis, Crystal Structures and Semiconducting Properties of New
 Hexacyanidomettallates
;
_journal_name_full 'Dalton Transactions'
_journal_paper_doi 10.1039/D3DT00384A
_journal_year 2023
_chemical_formula_sum 'C6 Fe K2 Mg N6'
_chemical_formula_weight 314.46
_space_group_IT_number 14
_space_group_name_Hall '-P 2yn'
_space_group_name_H-M_alt 'P 1 21/n 1'
_symmetry_cell_setting monoclinic
_symmetry_space_group_name_H-M 'P 1 21/n 1'
_audit_creation_date 2022-05-23T12:37
_audit_creation_method 'created in GSAS-II'
_audit_update_record
;
2022-06-16 deposited with the CCDC.	2023-02-23 downloaded from the CCDC.
;
_cell_angle_alpha 90
_cell_angle_beta 90.241(5)
_cell_angle_gamma 90
_cell_formula_units_Z 2
_cell_length_a 10.0720(15)
_cell_length_b 7.2919(13)
_cell_length_c 6.9644(14)
_cell_measurement_temperature 298
_cell_volume 511.49(16)
_computing_structure_refinement 'GSAS-II (Toby & Von Dreele, J. Appl. Cryst. 46, 544-549, 2013)'
_diffrn_ambient_pressure 100
_diffrn_ambient_temperature 300
_diffrn_measurement_device_type Rigaku
_diffrn_radiation_polarisn_ratio 0.7000
_diffrn_radiation_probe x-ray
_diffrn_radiation_type 'Cu K\a'
_exptl_crystal_density_diffrn 2.0418
_pd_block_id 2022-05-23T12:37|K2MgFe(CN)6|XianjiQiao|K2MgFe(CN)6
_pd_calc_method 'Rietveld Refinement'
_pd_instr_location ' ?'
_pd_meas_2theta_range_inc 0.01300
_pd_meas_2theta_range_max 119.98357
_pd_meas_2theta_range_min 5.01157
_pd_phase_name 'Potassium manganese(II) hexacyanomanga'
_pd_proc_2theta_range_inc 0.01300
_pd_proc_2theta_range_max 119.92356
_pd_proc_2theta_range_min 4.95156
_pd_proc_info_datetime 2022-05-23T12:37
_pd_proc_info_excluded_regions ' ?'
_pd_proc_ls_background_function
;
Background function: "chebyschev" function with 24 terms:
    1837(4), -239(19), 4.6(5)e2, -6.2(16)e2, -1.54(17)e3, 3.0(3)e3, 
    1.73(7)e3, -3.96(7)e3, 3.25(16)e3, -2.91(29)e3, -5.7(11)e2, 
    1.90(29)e3, -3.45(5)e3, 3.90(10)e3, -2.44(14)e3, 1.87(20)e3, 
    1.02(18)e3, -1.9(4)e3, 3.71(13)e3, -4.1(3)e3, 2.67(4)e3, 
    -2.42(6)e3, -4.03(27)e3, 4.7(5)e3, 
;
_pd_proc_ls_pref_orient_corr none
_pd_proc_ls_profile_function
;
Finger-Cox-Jephcoat function parameters U, V, W, X, Y, SH/L:
  peak variance(Gauss) = Utan(Th)^2^+Vtan(Th)+W:
  peak HW(Lorentz) = X/cos(Th)+Ytan(Th); SH/L = S/L+H/L
  U, V, W in (centideg)^2^, X & Y in centideg
    120(7), -2.000, 3.4(4), 2.64(10), 0.000, -0.02(4), 
  Crystallite size in microns with "ellipsoidal" model:
  parameters: S11, S22, S33, S12, S13, S23, G/L mix
    1.000, 1.000, 1.000, 0.000, 0.000, 0.000, 1.000, 
  Microstrain, "isotropic" model (10^6^ * delta Q/Q)
    parameters: Mustrain, G/L mix
    1000.000, 1.000, 

;
_pd_proc_ls_prof_R_factor 0.03277
_pd_proc_ls_prof_wR_expected 0.02140
_pd_proc_ls_prof_wR_factor 0.05833
_pd_proc_number_of_points 8845
_pd_spec_mounting ' ?'
_refine_ls_goodness_of_fit_all 2.799
_refine_ls_matrix_type full
_refine_ls_number_parameters 61
_refine_ls_R_Fsqd_factor 0.51460
_refine_ls_wR_factor_obs 0.05970
_reflns_d_resolution_high 0.890
_reflns_d_resolution_low 5.906
_reflns_limit_h_max 6
_reflns_limit_h_min 6
_reflns_limit_k_max 3
_reflns_limit_k_min 3
_reflns_limit_l_max -6
_reflns_limit_l_min -6
_reflns_number_total 755
_cod_data_source_file d3dt00384a2.cif
_cod_data_source_block K2MgFe(CN)6
_cod_original_cell_volume 511.49(23)
_cod_original_sg_symbol_H-M 'P 21/n'
_cod_database_code 7712407
_refine_ls_r_f_factor 0.29296
_gsas_proc_ls_prof_r_b_factor 0.10134
_gsas_proc_ls_prof_wr_b_factor 0.15873

loop_
_space_group_symop_id
_space_group_symop_operation_xyz
1 x,y,z
2 1/2-x,1/2+y,1/2-z
3 -x,-y,-z
4 1/2+x,1/2-y,1/2+z

loop_
_atom_site_label
_atom_site_type_symbol
_atom_site_fract_x
_atom_site_fract_y
_atom_site_fract_z
_atom_site_occupancy
_atom_site_adp_type
_atom_site_U_iso_or_equiv
_atom_site_symmetry_multiplicity
Fe1 Fe 0.00000 0.00000 0.00000 1.000 Uiso 0.091(25) 2
Mg1 Mg 0.00000 0.50000 0.50000 1.000 Uiso 0.091 2
N1 N 0.4870(13) 0.2808(14) 0.8822(26) 1.000 Uiso 0.169(31) 4
C1 C 0.5021(17) 0.619(4) 0.2558(20) 1.000 Uiso 0.169 4
N2 N 0.0563(10) 0.3348(12) 0.7646(12) 1.000 Uiso 0.169 4
C2 C 0.9958(17) 0.8112(18) 0.1946(21) 1.000 Uiso 0.169 4
N3 N 0.2084(6) 0.4729(14) 0.4030(15) 1.000 Uiso 0.169 4
C3 C 0.6962(7) 0.4677(18) 0.5700(30) 1.000 Uiso 0.169 4
K1 K 0.7536(8) 0.9469(11) 0.4863(11) 1.000 Uiso 0.091 4

loop_
_atom_type_symbol
_atom_type_number_in_cell
C 12
Fe 2
K 4
Mg 2
N 12

loop_
_diffrn_radiation_wavelength
_diffrn_radiation_wavelength_wt
_diffrn_radiation_wavelength_id
1.54051 1.0 1
1.54433 0.5000 2

loop_
_geom_angle_atom_site_label_1
_geom_angle_atom_site_label_2
_geom_angle_atom_site_label_3
_geom_angle
C1 Fe C1 180

loop_
_geom_bond_atom_site_label_1
_geom_bond_atom_site_label_2
_geom_bond_distance
_geom_bond_site_symmetry_1
_geom_bond_site_symmetry_2
_geom_bond_publ_flag
Fe1 C1 1.909(6) 1_555 2_545 yes
Fe1 C2 1.933(6) 1_555 1_445 yes
Fe1 C2 1.933(6) 1_555 3_665 yes
Fe1 C3 2.047(6) 1_555 2_545 yes
Mg1 N1 2.209(5) 1_555 2_556 yes
Mg1 N2 2.271(6) 1_555 1_555 yes
Mg1 N2 2.271(6) 1_555 3_566 yes
Mg1 N3 2.216(6) 1_555 1_555 yes
Mg1 N3 2.216(6) 1_555 3_566 yes
N1 Mg1 2.209(5) 1_555 2_546 yes
N1 C1 1.213(7) 1_555 3_666 yes
N1 K1 3.018(20) 1_555 2_646 yes
C1 Fe1 1.909(6) 1_555 2_555 yes
C1 N1 1.213(7) 1_555 3_666 yes
N2 Mg1 2.271(6) 1_555 1_555 yes
N2 C2 1.221(8) 1_555 3_666 yes
C2 Fe1 1.933(6) 1_555 1_665 yes
C2 N2 1.221(8) 1_555 3_666 yes
N3 Mg1 2.216(6) 1_555 1_555 yes
N3 C3 1.070(8) 1_555 3_666 yes
C3 Fe1 2.047(6) 1_555 2_555 yes
C3 N3 1.070(8) 1_555 3_666 yes
C3 K1 3.133(22) 1_555 2_646 yes
K1 N1 3.018(20) 1_555 2_656 yes
K1 C3 3.133(22) 1_555 2_656 yes

loop_
_gsas_i100_meas
4.81
1.39
1.04
38.49
57.22
0.17
4.20
0.31
6.93
25.99
14.31
4.20
0.63
1.61
2.59
4.67
0.14
2.04
2.84
2.31
3.51
3.95
2.80
1.22
0.94
1.70
1.01
0.50
1.10
0.39
0.93
44.22
100.00
1.36
4.65
1.82
0.06
0.09
0.72
0.27
1.85
1.47
0.12
0.10
0.14
0.14
1.68
0.39
0.07
2.87
0.49
0.00
0.03
0.39
0.07
0.60
1.87
2.36
1.66
1.22
2.69
2.84
0.23
0.75
0.56
0.22
0.00
0.08
0.01
1.09
0.42
1.80
0.26
1.41
0.69
0.36
0.55
0.08
0.00
0.00
0.08
0.12
0.05
0.01
0.02
0.12
0.00
0.02
0.08
0.23
0.07
0.12
2.89
2.17
0.01
0.01
0.04
0.36
0.02
0.07
0.03
0.00
0.24
0.10
0.00
0.02
0.05
0.16
0.02
0.02
0.04
0.05
0.63
2.23
0.32
0.10
0.00
0.02
0.02
0.00
0.01
1.14
0.04
0.01
0.12
2.16
0.00
0.05
0.08
0.03
0.72
3.05
4.65
1.25
3.69
0.90
0.70
0.98
0.40
0.00
0.04
0.00
0.02
0.08
0.10
0.08
0.04
0.45
0.37
0.01
0.00
0.00
0.45
0.01
0.04
0.07
0.01
0.07
1.23
0.18
0.00
0.12
0.20
0.00
0.06
0.02
0.07
0.27
0.15
0.37
0.23
0.04
0.03
0.01
0.38
0.17
0.38
0.31
0.29
0.24
0.47
0.00
0.60
0.03
0.46
0.20
0.03
0.61
0.00
0.11
0.00
0.00
0.11
0.61
0.11
0.04
0.00
0.82
0.04
0.05
0.22
0.02
0.56
0.06
0.02
0.01
0.05
0.00
0.05
0.03
0.00
0.04
0.09
0.71
0.45
0.00
0.38
0.01
0.68
0.12
0.00
0.62
0.31
0.01
0.40
0.74
0.05
0.00
0.60
0.00
0.01
0.54
0.03
0.39
0.24
0.41
0.11
0.00
0.09
0.03
0.06
0.01
0.02
0.01
0.03
0.00
0.07
0.01
0.06
0.01
0.00
0.00
0.12
0.00
0.00
0.03
0.02
0.01
0.01
0.00
0.02
0.00
0.02
0.02
0.51
0.12
0.00
0.00
0.34
0.00
0.22
0.00
0.16
0.09
0.07
0.08
0.08
0.00
0.02
0.07
0.06
0.01
0.25
0.06
0.00
0.17
0.09
0.03
0.05
0.01
0.01
0.03
0.04
0.07
0.10
0.01
0.01
0.02
0.00
0.01
0.00
0.00
0.01
0.03
0.00
0.00
0.00
0.06
0.00
0.05
0.01
0.08
0.00
0.00
0.23
0.00
0.00
0.00
0.45
0.00
0.00
0.15
0.27
0.06
0.01
0.00
0.01
0.31
0.11
0.20
0.01
0.00
0.00
0.00
0.05
0.03
0.04
0.03
0.04
0.00
0.07
0.00
0.01
0.04
0.02
0.00
0.01
0.08
0.05
0.00
0.01
0.00
0.00
0.04
0.00
0.01
0.00
0.05
0.04
0.03
0.08
0.02
0.01
0.00
0.03
0.08
0.01
0.00
0.00
0.00
0.03
0.00
0.00
0.05
0.35
0.07
0.26
0.00
0.03
0.00
0.05
0.01
0.00
0.00
0.00
0.00
0.00
0.01
0.05
0.12
0.21
0.02
0.11
0.09
0.11
0.02
0.01
0.00
0.00
0.02
0.01
0.00
0.02
0.00
0.00
0.01
0.01
0.00
0.36
0.04
0.00
0.02
0.00
0.00
0.00
0.00
0.03
0.06
0.00
0.02
0.04
0.05
0.01
0.01
0.21
0.01
0.00
0.03
0.00
0.04
0.01
0.04
0.01
0.01
0.01
0.19
0.15
0.01
0.02
0.08
0.25
0.30
0.05
0.01
0.07
0.28
0.06
0.01
0.02
0.07
0.21
0.02
0.00
0.00
0.03
0.01
0.45
0.06
0.00
0.04
0.06
0.01
0.04
0.01
0.05
0.00
0.01
0.01
0.02
0.01
0.04
0.06
0.01
0.00
0.01
0.07
0.14
0.00
0.11
0.02
0.27
0.03
0.00
0.00
0.00
0.02
0.00
0.01
0.00
0.05
0.00
0.03
0.01
0.00
0.12
0.02
0.11
0.05
0.00
0.00
0.16
0.00
0.02
0.06
0.00
0.08
0.09
0.04
0.00
0.00
0.11
0.02
0.03
0.00
0.00
0.05
0.12
0.00
0.01
0.23
0.07
0.01
0.14
0.04
0.03
0.07
0.01
0.08
0.07
0.00
0.01
0.00
0.00
0.00
0.00
0.00
0.02
0.02
0.05
0.03
0.04
0.00
0.00
0.11
0.05
0.00
0.00
0.00
0.06
0.03
0.07
0.00
0.00
0.00
0.00
0.00
0.14
0.94
0.09
0.50
0.00
0.01
0.00
0.02
0.20
0.00
0.04
0.00
0.00
0.47
0.00
0.00
0.10
0.08
0.00
0.00
0.36
0.33
0.02
0.00
0.00
0.07
0.05
0.00
0.04
0.02
0.00
0.02
0.03
0.02
0.00
0.00
0.01
0.11
0.02
0.01
0.09
0.00
0.01
0.15
0.07
0.01
0.00
0.00
0.13
0.00
0.11
0.02
0.01
0.00
0.00
0.00
0.00
0.05
0.00
0.01
0.00
0.08
0.08
0.05
0.05
0.01
0.00
0.00
0.13
0.01
0.00
0.04
0.00
0.07
0.07
0.00
0.08
0.03
0.16
0.00
0.00
0.00
0.01
0.00
0.03
0.00
0.04
0.00
0.01
0.00
0.06
0.00
0.04
0.04
0.12
0.06
0.00
0.01
0.12
0.02
0.00
0.00
0.03
0.00
0.01
0.00
0.00
0.09
0.01
0.02
0.01
0.00
0.00
0.00
0.04
0.02
0.02
0.04
0.00
0.00
0.00
0.04
0.01
0.25
0.01
0.00
0.00
0.18
0.00
0.02
0.00
0.00
0.00
0.00
0.07
0.00
0.14
0.00
0.01
0.01
0.00
0.01
0.01
0.23
0.01
0.01
0.07
0.01
0.02
0.00
0.00
0.16
0.08
0.01
0.06
0.10
0.00
0.01
0.05
0.01
0.15
0.01
0.11
0.01
0.02
0.00
0.00
0.18
0.02
0.03
0.00
0.09
0.00
0.00
0.23
0.01
0.01
0.01
0.01
0.02
0.08
0.03
0.09
0.00
0.00
0.00
0.00
0.02
0.04
0.01
0.00
0.00
0.01
0.10
0.11
0.00
0.00
0.00
0.00
